data_7708614
loop_
_publ_author_name
'Horsley Downie, Thomas Mardale'
'Charman, Rex S. C.'
'Hall, Jonathan W.'
'Mahon, Mary F.'
'Lowe, John P.'
'Liptrot, David Jonathan'

_publ_section_title
;
 A Stable Ring-Expanded NHC-Supported Copper Boryl and its Reactivity
 towards Heterocumulenes
;
_journal_name_full 'Dalton Transactions'
_journal_paper_doi 10.1039/D1DT03540A
_journal_year 2021
_chemical_formula_moiety 'C46 H66 B Cu N4 O3'
_chemical_formula_sum 'C46 H66 B Cu N4 O3'
_chemical_formula_weight 797.37
_space_group_crystal_system orthorhombic
_space_group_IT_number 61
_space_group_name_Hall '-P 2ac 2ab'
_space_group_name_H-M_alt 'P b c a'
_atom_sites_solution_hydrogens geom
_atom_sites_solution_primary dual
_audit_creation_date 2021-04-22
_audit_creation_method
;
Olex2 1.2
(compiled 2018.05.29 svn.r3508 for OlexSys, GUI svn.r5506)
;
_audit_update_record
;
2021-10-19 deposited with the CCDC.	2021-10-21 downloaded from the CCDC.
;
_cell_angle_alpha 90
_cell_angle_beta 90
_cell_angle_gamma 90
_cell_formula_units_Z 8
_cell_length_a 16.4325(2)
_cell_length_b 21.3202(4)
_cell_length_c 25.9216(5)
_cell_measurement_reflns_used 12777
_cell_measurement_temperature 150.00(10)
_cell_measurement_theta_max 28.6360
_cell_measurement_theta_min 3.1140
_cell_volume 9081.5(3)
_computing_cell_refinement 'CrysAlisPro 1.171.39.46 (Rigaku OD, 2018)'
_computing_data_collection 'CrysAlisPro 1.171.39.46 (Rigaku OD, 2018)'
_computing_data_reduction 'CrysAlisPro 1.171.39.46 (Rigaku OD, 2018)'
_computing_molecular_graphics 'Olex2 (Dolomanov et al., 2009)'
_computing_publication_material 'Olex2 (Dolomanov et al., 2009)'
_computing_structure_refinement 'ShelXL (Sheldrick, 2015)'
_computing_structure_solution 'ShelXT (Sheldrick, 2015)'
_diffrn_ambient_environment N~2~
_diffrn_ambient_temperature 150.00(10)
_diffrn_detector 'CCD plate'
_diffrn_detector_area_resol_mean 16.1468
_diffrn_detector_type EosS2
_diffrn_measured_fraction_theta_full 0.998
_diffrn_measured_fraction_theta_max 0.978
_diffrn_measurement_device 'four-circle diffractometer'
_diffrn_measurement_device_type 'New Xcalibur, EosS2'
_diffrn_measurement_method '\w scans'
_diffrn_radiation_monochromator graphite
_diffrn_radiation_probe x-ray
_diffrn_radiation_type MoK\a
_diffrn_radiation_wavelength 0.71073
_diffrn_reflns_av_R_equivalents 0.0621
_diffrn_reflns_av_unetI/netI 0.0518
_diffrn_reflns_Laue_measured_fraction_full 0.998
_diffrn_reflns_Laue_measured_fraction_max 0.978
_diffrn_reflns_limit_h_max 22
_diffrn_reflns_limit_h_min -22
_diffrn_reflns_limit_k_max 29
_diffrn_reflns_limit_k_min -29
_diffrn_reflns_limit_l_max 33
_diffrn_reflns_limit_l_min -35
_diffrn_reflns_number 78752
_diffrn_reflns_point_group_measured_fraction_full 0.998
_diffrn_reflns_point_group_measured_fraction_max 0.978
_diffrn_reflns_theta_full 25.242
_diffrn_reflns_theta_max 29.130
_diffrn_reflns_theta_min 2.935
_diffrn_source 'fine-focus sealed X-ray tube'
_diffrn_source_type 'Enhance (Mo) X-ray Source'
_exptl_absorpt_coefficient_mu 0.523
_exptl_absorpt_correction_T_max 1.00000
_exptl_absorpt_correction_T_min 0.87044
_exptl_absorpt_correction_type multi-scan
_exptl_absorpt_process_details
;
CrysAlisPro 1.171.39.46 (Rigaku Oxford Diffraction, 2018)
Empirical absorption correction using spherical harmonics,
 implemented in SCALE3 ABSPACK scaling algorithm.
;
_exptl_crystal_colour colourless
_exptl_crystal_colour_primary colourless
_exptl_crystal_density_diffrn 1.166
_exptl_crystal_description block
_exptl_crystal_F_000 3424
_exptl_crystal_size_max 0.401
_exptl_crystal_size_mid 0.282
_exptl_crystal_size_min 0.162
_refine_diff_density_max 0.719
_refine_diff_density_min -0.394
_refine_diff_density_rms 0.060
_refine_ls_extinction_method none
_refine_ls_goodness_of_fit_ref 1.052
_refine_ls_hydrogen_treatment constr
_refine_ls_matrix_type full
_refine_ls_number_parameters 623
_refine_ls_number_reflns 11957
_refine_ls_number_restraints 293
_refine_ls_restrained_S_all 1.047
_refine_ls_R_factor_all 0.0996
_refine_ls_R_factor_gt 0.0512
_refine_ls_shift/su_max 0.001
_refine_ls_shift/su_mean 0.000
_refine_ls_structure_factor_coef Fsqd
_refine_ls_weighting_details 'w=1/[\s^2^(Fo^2^)+(0.0389P)^2^+7.7073P] where P=(Fo^2^+2Fc^2^)/3'
_refine_ls_weighting_scheme calc
_refine_ls_wR_factor_gt 0.1032
_refine_ls_wR_factor_ref 0.1241
_reflns_Friedel_coverage 0.000
_reflns_number_gt 7591
_reflns_number_total 11957
_reflns_threshold_expression 'I > 2\s(I)'
_cod_data_source_file d1dt03540a2.cif
_cod_data_source_block e20djl04-cpd5
_cod_database_code 7708614
_shelxl_version_number 2014-3
_chemical_oxdiff_usercomment 'pale yellow blocks'
_shelx_space_group_comment
;
The symmetry employed for this shelxl refinement is uniquely defined
by the following loop, which should always be used as a source of
symmetry information in preference to the above space-group names.
They are only intended as comments.
;
_olex2_refinement_description
;
1. Fixed Uiso
 At 1.2 times of:
  All C(H) groups, All C(H,H) groups
 At 1.5 times of:
  All C(H,H,H) groups
2. Restrained distances
 N1-C5 \\sim N1-C5A
 with sigma of 0.005
 C6-C5 \\sim C7-C6 \\sim C8-C7 \\sim C9-C8 \\sim C9-C10 \\sim C5-C10 \\sim
C6A-C5A \\sim C7A-C6A \\sim C8A-C7A
 \\sim C9A-C8A \\sim C9A-C10A \\sim C5A-C10A
 with sigma of 0.005
 C6-C11 \\sim C6A-C11A \\sim C14A-C10A \\sim C14-C10
 with sigma of 0.005
 C13-C11 \\sim C13A-C11A \\sim C12A-C11A \\sim C12-C11 \\sim C16A-C14A \\sim
C16-C14 \\sim C15A-C14A ~
 C15-C14
 with sigma of 0.005
3. Uiso/Uaniso restraints and constraints
C10A \\sim C10 \\sim C9A \\sim C9 \\sim C8A \\sim C8 \\sim C7A \\sim C6A \\sim
C5A \\sim C5 \\sim C6: within 2A with sigma of 0.02 and sigma for terminal
atoms of 0.01
C14A \\sim C14 \\sim C11A \\sim C11: within 2A with sigma of 0.02 and sigma for
terminal atoms of 0.01
C15A \\sim C15 \\sim C16A \\sim C16 \\sim C13A \\sim C13 \\sim C12 \\sim C12A:
within 2A with sigma of 0.02 and sigma for terminal atoms of 0.01
4. Others
 Fixed Sof: C5(0.63) C6(0.63) C7(0.63) H7(0.63) C8(0.63) H8(0.63) C9(0.63)
 H9(0.63) C10(0.63) C11(0.63) H11(0.63) C12(0.63) H12A(0.63) H12B(0.63)
 H12C(0.63) C13(0.63) H13A(0.63) H13B(0.63) H13C(0.63) C14(0.63) H14(0.63)
 C15(0.63) H15A(0.63) H15B(0.63) H15C(0.63) C16(0.63) H16A(0.63) H16B(0.63)
 H16C(0.63) C5A(0.37) C6A(0.37) C7A(0.37) H7A(0.37) C8A(0.37) H8A(0.37)
 C9A(0.37) H9A(0.37) C10A(0.37) C11A(0.37) H11A(0.37) C12A(0.37) H12D(0.37)
 H12E(0.37) H12F(0.37) C13A(0.37) H13D(0.37) H13E(0.37) H13F(0.37) C14A(0.37)
 H14A(0.37) C15A(0.37) H15D(0.37) H15E(0.37) H15F(0.37) C16A(0.37) H16D(0.37)
 H16E(0.37) H16F(0.37)
5.a Ternary CH refined with riding coordinates:
 C23(H23), C26(H26), C11(H11), C14(H14), C11A(H11A), C14A(H14A)
5.b Secondary CH2 refined with riding coordinates:
 C2(H2A,H2B), C3(H3A,H3B), C4(H4A,H4B)
5.c Aromatic/amide H refined with riding coordinates:
 C19(H19), C20(H20), C21(H21), C36(H36), C37(H37), C38(H38), C39(H39),
 C40(H40), C7(H7), C8(H8), C9(H9), C7A(H7A), C8A(H8A), C9A(H9A)
5.d Idealised Me refined as rotating group:
 C24(H24A,H24B,H24C), C25(H25A,H25B,H25C), C27(H27A,H27B,H27C), C28(H28A,H28B,
 H28C), C31(H31A,H31B,H31C), C32(H32A,H32B,H32C), C33(H33A,H33B,H33C), C42(H42A,
 H42B,H42C), C43(H43A,H43B,H43C), C45(H45A,H45B,H45C), C46(H46A,H46B,H46C),
 C12(H12A,H12B,H12C), C13(H13A,H13B,H13C), C15(H15A,H15B,H15C), C16(H16A,H16B,
 H16C), C12A(H12D,H12E,H12F), C13A(H13D,H13E,H13F), C15A(H15D,H15E,H15F),
 C16A(H16D,H16E,H16F)
;

loop_
_space_group_symop_operation_xyz
'x, y, z'
'-x+1/2, -y, z+1/2'
'-x, y+1/2, -z+1/2'
'x+1/2, -y+1/2, -z'
'-x, -y, -z'
'x-1/2, y, -z-1/2'
'x, -y-1/2, z-1/2'
'-x-1/2, y-1/2, z'

loop_
_atom_site_label
_atom_site_type_symbol
_atom_site_fract_x
_atom_site_fract_y
_atom_site_fract_z
_atom_site_U_iso_or_equiv
_atom_site_adp_type
_atom_site_occupancy
_atom_site_site_symmetry_order
_atom_site_calc_flag
_atom_site_refinement_flags_posn
_atom_site_refinement_flags_adp
_atom_site_refinement_flags_occupancy
_atom_site_disorder_assembly
_atom_site_disorder_group
Cu1 Cu 0.63818(2) 0.26833(2) 0.41205(2) 0.02294(8) Uani 1 1 d . . . . .
O1 O 0.59506(15) 0.24804(9) 0.61222(7) 0.0551(6) Uani 1 1 d . . . . .
O2 O 0.60021(10) 0.40521(8) 0.48966(6) 0.0309(4) Uani 1 1 d . . . . .
O3 O 0.73394(9) 0.37748(7) 0.50829(6) 0.0285(4) Uani 1 1 d . . . . .
N1 N 0.55838(11) 0.21761(9) 0.32390(7) 0.0282(4) Uani 1 1 d D . . . .
N2 N 0.68274(11) 0.25750(10) 0.30252(7) 0.0288(4) Uani 1 1 d . . . . .
N3 N 0.62608(11) 0.24636(9) 0.52305(7) 0.0243(4) Uani 1 1 d . . . . .
N4 N 0.62892(12) 0.33757(9) 0.56825(7) 0.0265(4) Uani 1 1 d . . . . .
C1 C 0.62679(12) 0.24752(10) 0.33896(8) 0.0231(4) Uani 1 1 d . . . . .
C2 C 0.53675(17) 0.20180(16) 0.27007(10) 0.0472(7) Uani 1 1 d . . . . .
H2A H 0.5426 0.1569 0.2650 0.057 Uiso 1 1 calc R . . . .
H2B H 0.4802 0.2127 0.2640 0.057 Uiso 1 1 calc R . . . .
C3 C 0.58825(19) 0.23502(19) 0.23271(11) 0.0601(9) Uani 1 1 d . . . . .
H3A H 0.5708 0.2784 0.2301 0.072 Uiso 1 1 calc R . . . .
H3B H 0.5827 0.2158 0.1990 0.072 Uiso 1 1 calc R . . . .
C4 C 0.67567(16) 0.23257(15) 0.24953(10) 0.0414(6) Uani 1 1 d . . . . .
H4A H 0.6950 0.1896 0.2485 0.050 Uiso 1 1 calc R . . . .
H4B H 0.7089 0.2573 0.2262 0.050 Uiso 1 1 calc R . . . .
C17 C 0.75580(14) 0.29356(12) 0.31257(9) 0.0280(5) Uani 1 1 d . . . . .
C18 C 0.76018(15) 0.35464(12) 0.29294(9) 0.0334(6) Uani 1 1 d . . . . .
C19 C 0.83379(17) 0.38625(13) 0.29843(11) 0.0419(7) Uani 1 1 d . . . . .
H19 H 0.8385 0.4269 0.2858 0.050 Uiso 1 1 calc R . . . .
C20 C 0.89967(17) 0.35888(14) 0.32198(11) 0.0439(7) Uani 1 1 d . . . . .
H20 H 0.9484 0.3809 0.3247 0.053 Uiso 1 1 calc R . . . .
C21 C 0.89400(16) 0.29926(14) 0.34151(10) 0.0388(6) Uani 1 1 d . . . . .
H21 H 0.9390 0.2813 0.3576 0.047 Uiso 1 1 calc R . . . .
C22 C 0.82168(14) 0.26496(12) 0.33769(9) 0.0307(5) Uani 1 1 d . . . . .
C23 C 0.68888(18) 0.38642(14) 0.26603(10) 0.0429(7) Uani 1 1 d . . . . .
H23 H 0.6411 0.3594 0.2702 0.052 Uiso 1 1 calc R . . . .
C24 C 0.7038(2) 0.39490(17) 0.20808(11) 0.0652(10) Uani 1 1 d . . . . .
H24A H 0.7493 0.4224 0.2029 0.098 Uiso 1 1 calc GR . . . .
H24B H 0.6562 0.4127 0.1923 0.098 Uiso 1 1 calc GR . . . .
H24C H 0.7151 0.3549 0.1927 0.098 Uiso 1 1 calc GR . . . .
C25 C 0.6688(3) 0.44999(17) 0.28962(13) 0.0755(12) Uani 1 1 d . . . . .
H25A H 0.6559 0.4448 0.3255 0.113 Uiso 1 1 calc GR . . . .
H25B H 0.6229 0.4679 0.2720 0.113 Uiso 1 1 calc GR . . . .
H25C H 0.7148 0.4774 0.2862 0.113 Uiso 1 1 calc GR . . . .
C26 C 0.81775(15) 0.19902(13) 0.35911(10) 0.0364(6) Uani 1 1 d . . . . .
H26 H 0.7602 0.1874 0.3621 0.044 Uiso 1 1 calc R . . . .
C27 C 0.85819(18) 0.15243(14) 0.32184(12) 0.0489(7) Uani 1 1 d . . . . .
H27A H 0.8318 0.1546 0.2888 0.073 Uiso 1 1 calc GR . . . .
H27B H 0.8533 0.1107 0.3354 0.073 Uiso 1 1 calc GR . . . .
H27C H 0.9147 0.1629 0.3180 0.073 Uiso 1 1 calc GR . . . .
C28 C 0.85569(19) 0.19458(15) 0.41286(11) 0.0504(7) Uani 1 1 d . . . . .
H28A H 0.9131 0.2024 0.4106 0.076 Uiso 1 1 calc GR . . . .
H28B H 0.8467 0.1534 0.4266 0.076 Uiso 1 1 calc GR . . . .
H28C H 0.8310 0.2252 0.4351 0.076 Uiso 1 1 calc GR . . . .
C29 C 0.63838(12) 0.28579(10) 0.48490(8) 0.0211(4) Uani 1 1 d . . . . .
C30 C 0.62163(15) 0.17568(11) 0.52166(10) 0.0311(5) Uani 1 1 d . . . . .
C31 C 0.6396(2) 0.15243(12) 0.46794(10) 0.0485(8) Uani 1 1 d . . . . .
H31A H 0.5977 0.1664 0.4448 0.073 Uiso 1 1 calc GR . . . .
H31B H 0.6414 0.1074 0.4680 0.073 Uiso 1 1 calc GR . . . .
H31C H 0.6912 0.1687 0.4568 0.073 Uiso 1 1 calc GR . . . .
C32 C 0.5353(2) 0.15504(14) 0.53636(15) 0.0611(9) Uani 1 1 d . . . . .
H32A H 0.5251 0.1654 0.5718 0.092 Uiso 1 1 calc GR . . . .
H32B H 0.5301 0.1106 0.5317 0.092 Uiso 1 1 calc GR . . . .
H32C H 0.4966 0.1763 0.5148 0.092 Uiso 1 1 calc GR . . . .
C33 C 0.6853(2) 0.14914(13) 0.55800(12) 0.0519(8) Uani 1 1 d . . . . .
H33A H 0.7382 0.1633 0.5476 0.078 Uiso 1 1 calc GR . . . .
H33B H 0.6835 0.1042 0.5569 0.078 Uiso 1 1 calc GR . . . .
H33C H 0.6743 0.1632 0.5925 0.078 Uiso 1 1 calc GR . . . .
C34 C 0.61519(15) 0.27723(11) 0.57429(9) 0.0296(5) Uani 1 1 d . . . . .
C35 C 0.62670(14) 0.37724(11) 0.61234(9) 0.0266(5) Uani 1 1 d . . . . .
C36 C 0.69608(16) 0.38712(14) 0.64134(11) 0.0417(7) Uani 1 1 d . . . . .
H36 H 0.7444 0.3672 0.6323 0.050 Uiso 1 1 calc R . . . .
C37 C 0.69398(18) 0.42647(15) 0.68360(12) 0.0532(8) Uani 1 1 d . . . . .
H37 H 0.7408 0.4329 0.7030 0.064 Uiso 1 1 calc R . . . .
C38 C 0.62270(19) 0.45623(14) 0.69700(11) 0.0503(8) Uani 1 1 d . . . . .
H38 H 0.6215 0.4829 0.7254 0.060 Uiso 1 1 calc R . . . .
C39 C 0.55313(17) 0.44658(13) 0.66831(11) 0.0435(7) Uani 1 1 d . . . . .
H39 H 0.5049 0.4665 0.6775 0.052 Uiso 1 1 calc R . . . .
C40 C 0.55523(15) 0.40718(12) 0.62586(10) 0.0336(6) Uani 1 1 d . . . . .
H40 H 0.5084 0.4009 0.6064 0.040 Uiso 1 1 calc R . . . .
C41 C 0.64991(17) 0.45936(12) 0.48141(11) 0.0384(6) Uani 1 1 d . . . . .
C42 C 0.6192(2) 0.49442(16) 0.43443(13) 0.0630(10) Uani 1 1 d . . . . .
H42A H 0.6116 0.4655 0.4064 0.094 Uiso 1 1 calc GR . . . .
H42B H 0.6581 0.5258 0.4246 0.094 Uiso 1 1 calc GR . . . .
H42C H 0.5682 0.5142 0.4425 0.094 Uiso 1 1 calc GR . . . .
C43 C 0.6443(2) 0.50269(13) 0.52838(12) 0.0529(8) Uani 1 1 d . . . . .
H43A H 0.5882 0.5111 0.5360 0.079 Uiso 1 1 calc GR . . . .
H43B H 0.6718 0.5414 0.5211 0.079 Uiso 1 1 calc GR . . . .
H43C H 0.6694 0.4828 0.5575 0.079 Uiso 1 1 calc GR . . . .
C44 C 0.73640(15) 0.43072(11) 0.47500(10) 0.0336(6) Uani 1 1 d . . . . .
C45 C 0.75288(19) 0.40775(14) 0.42018(10) 0.0461(7) Uani 1 1 d . . . . .
H45A H 0.8008 0.3820 0.4200 0.069 Uiso 1 1 calc GR . . . .
H45B H 0.7610 0.4431 0.3979 0.069 Uiso 1 1 calc GR . . . .
H45C H 0.7072 0.3837 0.4082 0.069 Uiso 1 1 calc GR . . . .
C46 C 0.80648(19) 0.47259(14) 0.49203(13) 0.0555(8) Uani 1 1 d . . . . .
H46A H 0.8010 0.4820 0.5281 0.083 Uiso 1 1 calc GR . . . .
H46B H 0.8055 0.5109 0.4726 0.083 Uiso 1 1 calc GR . . . .
H46C H 0.8571 0.4513 0.4862 0.083 Uiso 1 1 calc GR . . . .
C5 C 0.4940(10) 0.2119(3) 0.3621(7) 0.0297(16) Uani 0.63 1 d D U P A 1
C6 C 0.4579(5) 0.2665(3) 0.3810(3) 0.0309(14) Uani 0.63 1 d D U P A 1
C7 C 0.3955(3) 0.2614(3) 0.4169(2) 0.0448(13) Uani 0.63 1 d D . P A 1
H7 H 0.3720 0.2974 0.4305 0.054 Uiso 0.63 1 calc R . P A 1
C8 C 0.3679(3) 0.2028(2) 0.4327(2) 0.0501(15) Uani 0.63 1 d D U P A 1
H8 H 0.3261 0.2000 0.4568 0.060 Uiso 0.63 1 calc R . P A 1
C9 C 0.4024(3) 0.1487(3) 0.4126(2) 0.0442(15) Uani 0.63 1 d D U P A 1
H9 H 0.3829 0.1096 0.4227 0.053 Uiso 0.63 1 calc R . P A 1
C10 C 0.4662(4) 0.1530(3) 0.3775(3) 0.0364(14) Uani 0.63 1 d D U P A 1
C11 C 0.4782(3) 0.3313(3) 0.3607(2) 0.0374(15) Uani 0.63 1 d D U P A 1
H11 H 0.5373 0.3333 0.3560 0.045 Uiso 0.63 1 calc R . P A 1
C12 C 0.4387(4) 0.3423(3) 0.30798(19) 0.0593(15) Uani 0.63 1 d D U P A 1
H12A H 0.4569 0.3107 0.2842 0.089 Uiso 0.63 1 calc GR . P A 1
H12B H 0.4537 0.3830 0.2953 0.089 Uiso 0.63 1 calc GR . P A 1
H12C H 0.3805 0.3400 0.3113 0.089 Uiso 0.63 1 calc GR . P A 1
C13 C 0.4535(6) 0.3861(3) 0.3955(3) 0.0585(18) Uani 0.63 1 d D U P A 1
H13A H 0.3954 0.3867 0.3993 0.088 Uiso 0.63 1 calc GR . P A 1
H13B H 0.4713 0.4248 0.3803 0.088 Uiso 0.63 1 calc GR . P A 1
H13C H 0.4784 0.3812 0.4288 0.088 Uiso 0.63 1 calc GR . P A 1
C14 C 0.5006(4) 0.0922(3) 0.3566(2) 0.0470(15) Uani 0.63 1 d D U P A 1
H14 H 0.5528 0.1018 0.3401 0.056 Uiso 0.63 1 calc R . P A 1
C15 C 0.4447(4) 0.0632(4) 0.3154(3) 0.058(2) Uani 0.63 1 d D U P A 1
H15A H 0.3942 0.0508 0.3310 0.086 Uiso 0.63 1 calc GR . P A 1
H15B H 0.4707 0.0271 0.3005 0.086 Uiso 0.63 1 calc GR . P A 1
H15C H 0.4342 0.0936 0.2888 0.086 Uiso 0.63 1 calc GR . P A 1
C16 C 0.5160(4) 0.0413(3) 0.3974(2) 0.0688(17) Uani 0.63 1 d D U P A 1
H16A H 0.5483 0.0584 0.4248 0.103 Uiso 0.63 1 calc GR . P A 1
H16B H 0.5444 0.0067 0.3818 0.103 Uiso 0.63 1 calc GR . P A 1
H16C H 0.4649 0.0269 0.4109 0.103 Uiso 0.63 1 calc GR . P A 1
C5A C 0.4953(17) 0.1992(5) 0.3601(12) 0.035(3) Uani 0.37 1 d D U P A 2
C6A C 0.4489(10) 0.2460(5) 0.3833(7) 0.045(3) Uani 0.37 1 d D U P A 2
C7A C 0.3940(7) 0.2271(5) 0.4211(4) 0.051(3) Uani 0.37 1 d D U P A 2
H7A H 0.3640 0.2565 0.4395 0.061 Uiso 0.37 1 calc R . P A 2
C8A C 0.3850(7) 0.1634(5) 0.4307(4) 0.053(3) Uani 0.37 1 d D U P A 2
H8A H 0.3482 0.1508 0.4559 0.064 Uiso 0.37 1 calc R . P A 2
C9A C 0.4284(5) 0.1177(5) 0.4042(3) 0.054(2) Uani 0.37 1 d D U P A 2
H9A H 0.4194 0.0755 0.4113 0.065 Uiso 0.37 1 calc R . P A 2
C10A C 0.4855(7) 0.1350(4) 0.3673(4) 0.037(2) Uani 0.37 1 d D U P A 2
C11A C 0.4539(6) 0.3142(6) 0.3671(4) 0.061(4) Uani 0.37 1 d D U P A 2
H11A H 0.5064 0.3213 0.3501 0.073 Uiso 0.37 1 calc R . P A 2
C12A C 0.3855(8) 0.3276(7) 0.3283(5) 0.092(3) Uani 0.37 1 d D U P A 2
H12D H 0.3338 0.3228 0.3450 0.138 Uiso 0.37 1 calc GR . P A 2
H12E H 0.3893 0.2987 0.3000 0.138 Uiso 0.37 1 calc GR . P A 2
H12F H 0.3907 0.3698 0.3156 0.138 Uiso 0.37 1 calc GR . P A 2
C13A C 0.4456(11) 0.3603(6) 0.4122(5) 0.076(4) Uani 0.37 1 d D U P A 2
H13D H 0.4538 0.4023 0.3999 0.113 Uiso 0.37 1 calc GR . P A 2
H13E H 0.4856 0.3507 0.4379 0.113 Uiso 0.37 1 calc GR . P A 2
H13F H 0.3922 0.3567 0.4269 0.113 Uiso 0.37 1 calc GR . P A 2
C14A C 0.5310(6) 0.0838(4) 0.3388(3) 0.044(2) Uani 0.37 1 d D U P A 2
H14A H 0.5690 0.1044 0.3151 0.052 Uiso 0.37 1 calc R . P A 2
C15A C 0.4720(7) 0.0446(8) 0.3060(6) 0.064(4) Uani 0.37 1 d D U P A 2
H15D H 0.4321 0.0255 0.3280 0.096 Uiso 0.37 1 calc GR . P A 2
H15E H 0.5017 0.0126 0.2881 0.096 Uiso 0.37 1 calc GR . P A 2
H15F H 0.4452 0.0713 0.2815 0.096 Uiso 0.37 1 calc GR . P A 2
C16A C 0.5808(9) 0.0400(5) 0.3734(5) 0.093(3) Uani 0.37 1 d D U P A 2
H16D H 0.6277 0.0619 0.3862 0.139 Uiso 0.37 1 calc GR . P A 2
H16E H 0.5979 0.0041 0.3539 0.139 Uiso 0.37 1 calc GR . P A 2
H16F H 0.5479 0.0265 0.4020 0.139 Uiso 0.37 1 calc GR . P A 2
B1 B 0.65001(15) 0.35610(12) 0.51101(10) 0.0243(5) Uani 1 1 d . . . . .

loop_
_atom_site_aniso_label
_atom_site_aniso_U_11
_atom_site_aniso_U_22
_atom_site_aniso_U_33
_atom_site_aniso_U_23
_atom_site_aniso_U_13
_atom_site_aniso_U_12
Cu1 0.02367(13) 0.02830(14) 0.01685(13) -0.00094(11) 0.00039(11) 0.00397(12)
O1 0.1058(18) 0.0360(11) 0.0234(10) 0.0014(8) 0.0183(11) -0.0193(11)
O2 0.0326(9) 0.0269(9) 0.0332(9) 0.0037(7) 0.0033(7) 0.0068(7)
O3 0.0292(8) 0.0237(8) 0.0326(9) 0.0035(7) 0.0036(7) 0.0004(7)
N1 0.0229(9) 0.0407(12) 0.0210(10) -0.0045(8) -0.0006(8) 0.0013(8)
N2 0.0276(10) 0.0391(12) 0.0197(10) -0.0017(8) 0.0035(8) 0.0022(9)
N3 0.0289(10) 0.0225(9) 0.0216(9) -0.0034(7) -0.0002(8) -0.0009(8)
N4 0.0376(11) 0.0233(10) 0.0186(9) -0.0031(8) 0.0053(8) -0.0018(8)
C1 0.0248(10) 0.0253(11) 0.0192(10) -0.0008(8) 0.0006(9) 0.0079(9)
C2 0.0407(15) 0.073(2) 0.0281(14) -0.0164(14) -0.0039(12) -0.0067(15)
C3 0.0543(18) 0.100(3) 0.0257(14) -0.0101(17) -0.0020(13) -0.0085(19)
C4 0.0421(14) 0.0597(18) 0.0224(12) -0.0075(13) 0.0029(11) 0.0009(14)
C17 0.0271(11) 0.0362(13) 0.0207(11) -0.0020(10) 0.0073(9) 0.0021(10)
C18 0.0367(13) 0.0373(14) 0.0262(13) 0.0034(11) 0.0103(10) 0.0063(11)
C19 0.0500(16) 0.0367(15) 0.0390(16) 0.0048(12) 0.0167(13) -0.0036(13)
C20 0.0344(14) 0.0524(18) 0.0449(17) -0.0031(14) 0.0104(12) -0.0110(13)
C21 0.0297(12) 0.0520(17) 0.0347(14) -0.0007(13) 0.0037(11) 0.0047(12)
C22 0.0283(11) 0.0376(14) 0.0261(12) -0.0003(11) 0.0067(9) 0.0046(11)
C23 0.0489(16) 0.0462(17) 0.0337(15) 0.0101(12) 0.0044(12) 0.0149(13)
C24 0.085(2) 0.075(2) 0.0357(17) 0.0145(16) -0.0009(17) 0.027(2)
C25 0.107(3) 0.074(3) 0.045(2) 0.0007(18) -0.0054(19) 0.054(2)
C26 0.0320(13) 0.0394(15) 0.0378(15) 0.0053(12) 0.0046(11) 0.0060(11)
C27 0.0546(18) 0.0440(17) 0.0480(17) 0.0008(14) 0.0055(14) 0.0137(14)
C28 0.0581(18) 0.0543(18) 0.0388(16) 0.0107(14) 0.0021(14) 0.0132(15)
C29 0.0190(9) 0.0236(11) 0.0207(10) -0.0001(8) 0.0006(9) 0.0029(9)
C30 0.0417(14) 0.0214(12) 0.0301(13) -0.0026(10) -0.0036(10) 0.0001(10)
C31 0.089(2) 0.0224(13) 0.0344(15) -0.0079(11) -0.0091(15) 0.0127(14)
C32 0.059(2) 0.0374(17) 0.087(3) -0.0084(17) 0.0133(18) -0.0177(15)
C33 0.078(2) 0.0317(15) 0.0457(18) 0.0034(13) -0.0272(16) 0.0039(15)
C34 0.0401(13) 0.0293(13) 0.0194(11) -0.0019(9) 0.0052(9) -0.0037(10)
C35 0.0363(13) 0.0231(11) 0.0204(11) -0.0021(9) 0.0058(9) -0.0058(10)
C36 0.0331(13) 0.0522(18) 0.0399(16) -0.0162(13) 0.0017(12) -0.0003(12)
C37 0.0472(17) 0.067(2) 0.0454(18) -0.0255(16) -0.0071(14) -0.0097(15)
C38 0.066(2) 0.0474(17) 0.0376(16) -0.0221(13) 0.0059(14) -0.0091(15)
C39 0.0441(15) 0.0405(16) 0.0459(17) -0.0137(13) 0.0116(13) 0.0004(13)
C40 0.0356(13) 0.0335(14) 0.0318(13) -0.0052(11) 0.0007(11) -0.0019(11)
C41 0.0499(16) 0.0246(13) 0.0407(15) 0.0089(11) 0.0130(12) 0.0071(12)
C42 0.072(2) 0.051(2) 0.066(2) 0.0288(17) 0.0168(18) 0.0224(17)
C43 0.071(2) 0.0252(14) 0.063(2) -0.0071(13) 0.0273(17) -0.0021(14)
C44 0.0403(14) 0.0242(13) 0.0362(14) 0.0049(11) 0.0095(11) -0.0025(11)
C45 0.0580(17) 0.0402(16) 0.0399(16) 0.0062(13) 0.0208(14) 0.0060(14)
C46 0.0581(19) 0.0360(17) 0.072(2) 0.0003(15) 0.0133(17) -0.0126(14)
C5 0.019(3) 0.048(3) 0.022(3) 0.003(3) -0.001(2) -0.007(3)
C6 0.015(3) 0.054(4) 0.023(2) -0.004(3) -0.0006(18) -0.003(3)
C7 0.023(2) 0.068(4) 0.044(3) -0.007(3) 0.004(2) -0.007(3)
C8 0.027(3) 0.077(4) 0.046(3) -0.002(3) 0.010(2) -0.017(3)
C9 0.028(4) 0.064(4) 0.041(4) -0.001(3) 0.002(3) -0.018(3)
C10 0.027(3) 0.053(4) 0.030(3) -0.006(3) -0.005(2) -0.006(3)
C11 0.023(3) 0.046(3) 0.044(3) -0.003(2) -0.001(2) 0.011(2)
C12 0.068(4) 0.062(4) 0.048(3) 0.003(3) -0.012(3) 0.022(3)
C13 0.069(4) 0.054(4) 0.053(4) -0.008(3) -0.012(3) 0.014(4)
C14 0.038(3) 0.051(4) 0.052(4) -0.005(3) -0.010(3) -0.010(3)
C15 0.062(4) 0.056(5) 0.055(4) -0.016(3) -0.010(4) -0.015(3)
C16 0.082(4) 0.044(3) 0.081(4) 0.002(3) -0.034(3) -0.014(3)
C5A 0.024(5) 0.058(6) 0.024(5) -0.009(6) -0.010(4) 0.002(6)
C6A 0.016(4) 0.077(7) 0.040(5) -0.005(6) -0.008(4) -0.005(6)
C7A 0.024(4) 0.088(7) 0.040(5) -0.001(6) 0.007(4) -0.004(6)
C8A 0.025(5) 0.090(7) 0.045(6) -0.004(6) 0.007(4) -0.012(5)
C9A 0.034(5) 0.085(7) 0.044(5) -0.008(5) -0.002(4) -0.016(5)
C10A 0.027(5) 0.057(6) 0.026(5) -0.004(5) -0.002(3) -0.016(5)
C11A 0.023(6) 0.097(11) 0.063(7) -0.026(7) -0.003(5) 0.028(6)
C12A 0.103(8) 0.090(7) 0.084(7) -0.007(6) -0.037(6) 0.036(7)
C13A 0.069(6) 0.077(8) 0.080(8) -0.021(6) -0.020(6) 0.021(7)
C14A 0.052(6) 0.036(5) 0.044(6) -0.004(4) -0.008(4) -0.012(4)
C15A 0.075(8) 0.072(9) 0.046(6) -0.017(5) -0.004(6) -0.035(6)
C16A 0.123(8) 0.067(6) 0.089(7) -0.022(6) -0.036(7) 0.017(6)
B1 0.0293(13) 0.0242(13) 0.0195(12) 0.0019(10) 0.0025(10) 0.0027(11)

loop_
_atom_type_symbol
_atom_type_description
_atom_type_scat_dispersion_real
_atom_type_scat_dispersion_imag
_atom_type_scat_source
C C 0.0033 0.0016 'International Tables Vol C Tables 4.2.6.8 and 6.1.1.4'
H H 0.0000 0.0000 'International Tables Vol C Tables 4.2.6.8 and 6.1.1.4'
B B 0.0013 0.0007 'International Tables Vol C Tables 4.2.6.8 and 6.1.1.4'
Cu Cu 0.3201 1.2651 'International Tables Vol C Tables 4.2.6.8 and 6.1.1.4'
N N 0.0061 0.0033 'International Tables Vol C Tables 4.2.6.8 and 6.1.1.4'
O O 0.0106 0.0060 'International Tables Vol C Tables 4.2.6.8 and 6.1.1.4'

loop_
_geom_angle_atom_site_label_1
_geom_angle_atom_site_label_2
_geom_angle_atom_site_label_3
_geom_angle
_geom_angle_site_symmetry_1
_geom_angle_site_symmetry_3
_geom_angle_publ_flag
C29 Cu1 C1 174.23(9) . . ?
C41 O2 B1 108.66(18) . . ?
C44 O3 B1 107.79(18) . . ?
C1 N1 C2 125.5(2) . . ?
C1 N1 C5 116.6(8) . . ?
C1 N1 C5A 122.3(15) . . ?
C5 N1 C2 116.7(9) . . ?
C5A N1 C2 112.1(15) . . ?
C1 N2 C4 123.1(2) . . ?
C1 N2 C17 121.87(19) . . ?
C17 N2 C4 115.02(18) . . ?
C29 N3 C30 128.94(19) . . ?
C29 N3 C34 113.96(18) . . ?
C34 N3 C30 117.10(18) . . ?
C34 N4 C35 118.78(19) . . ?
C34 N4 B1 113.30(18) . . ?
C35 N4 B1 127.86(19) . . ?
N1 C1 Cu1 117.85(16) . . ?
N2 C1 Cu1 125.70(16) . . ?
N2 C1 N1 116.4(2) . . ?
C3 C2 N1 112.0(2) . . ?
C2 C3 C4 110.1(3) . . ?
N2 C4 C3 109.4(2) . . ?
C18 C17 N2 118.1(2) . . ?
C18 C17 C22 122.2(2) . . ?
C22 C17 N2 119.5(2) . . ?
C17 C18 C23 122.7(2) . . ?
C19 C18 C17 117.3(2) . . ?
C19 C18 C23 120.0(2) . . ?
C20 C19 C18 121.7(3) . . ?
C21 C20 C19 120.3(3) . . ?
C20 C21 C22 121.1(3) . . ?
C17 C22 C26 122.8(2) . . ?
C21 C22 C17 117.5(2) . . ?
C21 C22 C26 119.7(2) . . ?
C18 C23 C24 112.2(2) . . ?
C18 C23 C25 112.3(3) . . ?
C25 C23 C24 108.8(3) . . ?
C22 C26 C27 110.6(2) . . ?
C22 C26 C28 112.0(2) . . ?
C28 C26 C27 110.9(2) . . ?
N3 C29 Cu1 127.92(16) . . ?
N3 C29 B1 106.83(18) . . ?
B1 C29 Cu1 125.19(15) . . ?
N3 C30 C32 109.0(2) . . ?
N3 C30 C33 108.9(2) . . ?
C31 C30 N3 109.9(2) . . ?
C31 C30 C32 108.5(2) . . ?
C31 C30 C33 108.4(2) . . ?
C33 C30 C32 112.1(2) . . ?
O1 C34 N3 121.9(2) . . ?
O1 C34 N4 130.3(2) . . ?
N4 C34 N3 107.73(19) . . ?
C36 C35 N4 120.4(2) . . ?
C36 C35 C40 119.5(2) . . ?
C40 C35 N4 120.0(2) . . ?
C37 C36 C35 120.3(3) . . ?
C38 C37 C36 120.1(3) . . ?
C37 C38 C39 120.0(3) . . ?
C38 C39 C40 119.9(3) . . ?
C35 C40 C39 120.2(2) . . ?
O2 C41 C42 109.1(2) . . ?
O2 C41 C43 109.5(2) . . ?
O2 C41 C44 102.76(18) . . ?
C42 C41 C43 108.7(2) . . ?
C42 C41 C44 114.4(2) . . ?
C43 C41 C44 112.1(2) . . ?
O3 C44 C41 102.82(18) . . ?
O3 C44 C45 108.2(2) . . ?
O3 C44 C46 108.2(2) . . ?
C45 C44 C41 112.8(2) . . ?
C46 C44 C41 115.5(2) . . ?
C46 C44 C45 108.9(2) . . ?
C6 C5 N1 118.6(4) . . ?
C10 C5 N1 120.6(4) . . ?
C10 C5 C6 120.7(4) . . ?
C5 C6 C11 123.0(5) . . ?
C7 C6 C5 118.9(5) . . ?
C7 C6 C11 117.9(4) . . ?
C6 C7 C8 120.6(5) . . ?
C9 C8 C7 120.3(5) . . ?
C8 C9 C10 119.8(5) . . ?
C5 C10 C14 123.1(4) . . ?
C9 C10 C5 119.6(5) . . ?
C9 C10 C14 117.3(5) . . ?
C6 C11 C12 110.8(6) . . ?
C6 C11 C13 115.7(5) . . ?
C13 C11 C12 107.3(5) . . ?
C10 C14 C15 111.7(5) . . ?
C10 C14 C16 114.8(5) . . ?
C16 C14 C15 107.0(6) . . ?
C6A C5A N1 118.5(7) . . ?
C10A C5A N1 115.8(7) . . ?
C10A C5A C6A 125.7(7) . . ?
C5A C6A C11A 122.5(9) . . ?
C7A C6A C5A 116.9(9) . . ?
C7A C6A C11A 120.6(9) . . ?
C8A C7A C6A 118.6(9) . . ?
C7A C8A C9A 122.9(10) . . ?
C10A C9A C8A 120.0(9) . . ?
C5A C10A C14A 125.9(8) . . ?
C9A C10A C5A 115.6(8) . . ?
C9A C10A C14A 118.5(7) . . ?
C6A C11A C12A 108.8(13) . . ?
C6A C11A C13A 113.4(10) . . ?
C13A C11A C12A 108.3(10) . . ?
C10A C14A C15A 110.5(9) . . ?
C10A C14A C16A 114.7(9) . . ?
C16A C14A C15A 109.2(10) . . ?
O2 B1 O3 107.02(19) . . ?
O2 B1 N4 114.82(19) . . ?
O2 B1 C29 115.83(19) . . ?
O3 B1 N4 109.46(19) . . ?
O3 B1 C29 111.93(18) . . ?
N4 B1 C29 97.61(17) . . ?

loop_
_geom_bond_atom_site_label_1
_geom_bond_atom_site_label_2
_geom_bond_distance
_geom_bond_site_symmetry_2
_geom_bond_publ_flag
Cu1 C1 1.955(2) . ?
Cu1 C29 1.925(2) . ?
O1 C34 1.209(3) . ?
O2 C41 1.430(3) . ?
O2 B1 1.439(3) . ?
O3 C44 1.426(3) . ?
O3 B1 1.454(3) . ?
N1 C1 1.350(3) . ?
N1 C2 1.479(3) . ?
N1 C5 1.454(4) . ?
N1 C5A 1.452(5) . ?
N2 C1 1.335(3) . ?
N2 C4 1.477(3) . ?
N2 C17 1.449(3) . ?
N3 C29 1.314(3) . ?
N3 C30 1.509(3) . ?
N3 C34 1.493(3) . ?
N4 C34 1.315(3) . ?
N4 C35 1.422(3) . ?
N4 B1 1.574(3) . ?
C2 C3 1.468(4) . ?
C3 C4 1.502(4) . ?
C17 C18 1.400(3) . ?
C17 C22 1.403(3) . ?
C18 C19 1.392(4) . ?
C18 C23 1.523(4) . ?
C19 C20 1.373(4) . ?
C20 C21 1.371(4) . ?
C21 C22 1.399(4) . ?
C22 C26 1.513(3) . ?
C23 C24 1.533(4) . ?
C23 C25 1.523(4) . ?
C26 C27 1.537(4) . ?
C26 C28 1.529(4) . ?
C29 B1 1.656(3) . ?
C30 C31 1.507(4) . ?
C30 C32 1.534(4) . ?
C30 C33 1.517(4) . ?
C35 C36 1.382(3) . ?
C35 C40 1.382(3) . ?
C36 C37 1.380(4) . ?
C37 C38 1.377(4) . ?
C38 C39 1.379(4) . ?
C39 C40 1.385(3) . ?
C41 C42 1.516(4) . ?
C41 C43 1.531(4) . ?
C41 C44 1.556(4) . ?
C44 C45 1.527(4) . ?
C44 C46 1.522(4) . ?
C5 C6 1.396(4) . ?
C5 C10 1.395(4) . ?
C6 C7 1.388(4) . ?
C6 C11 1.515(5) . ?
C7 C8 1.390(4) . ?
C8 C9 1.387(4) . ?
C9 C10 1.392(4) . ?
C10 C14 1.516(5) . ?
C11 C12 1.532(4) . ?
C11 C13 1.530(4) . ?
C14 C15 1.538(4) . ?
C14 C16 1.536(4) . ?
C5A C6A 1.392(4) . ?
C5A C10A 1.391(4) . ?
C6A C7A 1.390(4) . ?
C6A C11A 1.515(6) . ?
C7A C8A 1.388(4) . ?
C8A C9A 1.389(4) . ?
C9A C10A 1.389(4) . ?
C10A C14A 1.515(6) . ?
C11A C12A 1.534(4) . ?
C11A C13A 1.533(4) . ?
C14A C15A 1.536(4) . ?
C14A C16A 1.533(4) . ?
